data_4504870
loop_
_publ_author_name
'Belloni, Maura'
'Kariuki, Benson M.'
'Manickam, M.'
'Wilkie, John'
'Preece, Jon A.'

_publ_section_title
;
 Design of Potentially Photorefractive Liquid Crystalline
 Materials:&#x2009; Derivatives of 3,6-Disubstituted Carbazole
;
_journal_issue 4
_journal_name_full 'Crystal Growth &amp; Design'
_journal_page_first 1443
_journal_paper_doi 10.1021/cg049580s
_journal_volume 5
_journal_year 2005
_chemical_formula_moiety 'C59 H85 N3'
_chemical_formula_sum 'C59 H85 N3'
_chemical_formula_weight 836.30
_chemical_name_systematic
;
 ?
;
_space_group_IT_number 14
_symmetry_cell_setting monoclinic
_symmetry_space_group_name_Hall '-P 2ybc'
_symmetry_space_group_name_H-M 'P 1 21/c 1'
_atom_sites_solution_hydrogens geom
_atom_sites_solution_primary direct
_atom_sites_solution_secondary difmap
_audit_creation_method SHELXL-97
_cell_angle_alpha 90.00
_cell_angle_beta 91.103(3)
_cell_angle_gamma 90.00
_cell_formula_units_Z 4
_cell_length_a 9.0912(4)
_cell_length_b 7.8877(3)
_cell_length_c 72.467(3)
_cell_measurement_reflns_used 6204
_cell_measurement_temperature 296(2)
_cell_measurement_theta_max 58.94
_cell_measurement_theta_min 2.44
_cell_volume 5195.5(4)
_computing_cell_refinement SAINTPLUS
_computing_data_collection SMART
_computing_data_reduction SAINTPLUS
_computing_structure_refinement SHELXTL
_computing_structure_solution SHELXTL
_diffrn_ambient_temperature 296(2)
_diffrn_measured_fraction_theta_full 0.973
_diffrn_measured_fraction_theta_max 0.973
_diffrn_measurement_device_type 'Bruker Smart 6000 CCD'
_diffrn_measurement_method 'CCD scans'
_diffrn_radiation_monochromator graphite
_diffrn_radiation_source 'fine-focus sealed tube'
_diffrn_radiation_type CuK\a
_diffrn_radiation_wavelength 1.54178
_diffrn_reflns_av_R_equivalents 0.0322
_diffrn_reflns_av_sigmaI/netI 0.0307
_diffrn_reflns_limit_h_max 9
_diffrn_reflns_limit_h_min -9
_diffrn_reflns_limit_k_max 8
_diffrn_reflns_limit_k_min -8
_diffrn_reflns_limit_l_max 78
_diffrn_reflns_limit_l_min -80
_diffrn_reflns_number 23644
_diffrn_reflns_theta_full 58.94
_diffrn_reflns_theta_max 58.94
_diffrn_reflns_theta_min 2.44
_exptl_absorpt_coefficient_mu 0.453
_exptl_absorpt_correction_T_max 0.8953
_exptl_absorpt_correction_T_min 0.8397
_exptl_absorpt_correction_type empirical
_exptl_absorpt_process_details 'Sadabs in SaintPlus'
_exptl_crystal_colour Colourless
_exptl_crystal_density_diffrn 1.069
_exptl_crystal_density_method 'not measured'
_exptl_crystal_description Needle
_exptl_crystal_F_000 1840
_exptl_crystal_size_max 0.40
_exptl_crystal_size_mid 0.25
_exptl_crystal_size_min 0.25
_refine_diff_density_max 0.157
_refine_diff_density_min -0.121
_refine_diff_density_rms 0.030
_refine_ls_extinction_coef 0.00085(7)
_refine_ls_extinction_expression Fc^*^=kFc[1+0.001xFc^2^\l^3^/sin(2\q)]^-1/4^
_refine_ls_extinction_method SHELXL
_refine_ls_goodness_of_fit_ref 1.139
_refine_ls_hydrogen_treatment mixed
_refine_ls_matrix_type full
_refine_ls_number_parameters 563
_refine_ls_number_reflns 7265
_refine_ls_number_restraints 0
_refine_ls_restrained_S_all 1.139
_refine_ls_R_factor_all 0.0622
_refine_ls_R_factor_gt 0.0547
_refine_ls_shift/su_max 0.001
_refine_ls_shift/su_mean 0.000
_refine_ls_structure_factor_coef Fsqd
_refine_ls_weighting_details 'calc w=1/[\s^2^(Fo^2^)+(0.0474P)^2^+1.7853P] where P=(Fo^2^+2Fc^2^)/3'
_refine_ls_weighting_scheme calc
_refine_ls_wR_factor_gt 0.1387
_refine_ls_wR_factor_ref 0.1429
_reflns_number_gt 6204
_reflns_number_total 7265
_reflns_threshold_expression >2sigma(I)
_cod_data_source_file cg049580ssi20050324_100746.cif
_cod_data_source_block mab086_2d
_cod_depositor_comments
;
The following automatic conversions were performed:

'_symmetry_cell_setting' value 'Monoclinic' changed to 'monoclinic'
according to /home/saulius/struct/CIF-dictionaries/cif_core.dic
dictionary named 'cif_core.dic' version 2.4.1 from 2010-06-29.

Automatic conversion script
Id: cif_fix_values 1715 2011-07-08 13:25:40Z adriana 
;
_cod_original_cell_volume 5195.6(4)
_cod_original_sg_symbol_H-M P21/c
_cod_database_code 4504870

loop_
_symmetry_equiv_pos_as_xyz
'x, y, z'
'-x, y+1/2, -z+1/2'
'-x, -y, -z'
'x, -y-1/2, z-1/2'

loop_
_atom_site_label
_atom_site_type_symbol
_atom_site_fract_x
_atom_site_fract_y
_atom_site_fract_z
_atom_site_U_iso_or_equiv
_atom_site_adp_type
_atom_site_occupancy
_atom_site_symmetry_multiplicity
_atom_site_calc_flag
_atom_site_refinement_flags
C1 C 0.7749(4) -1.4799(4) 0.48506(5) 0.1301(13) Uani 1 1 d .
H1A H 0.7012 -1.4362 0.4931 0.156 Uiso 1 1 calc R
H1B H 0.8389 -1.5551 0.4919 0.156 Uiso 1 1 calc R
H1C H 0.7282 -1.5407 0.4751 0.156 Uiso 1 1 calc R
C2 C 0.8637(3) -1.3347(4) 0.47743(4) 0.1021(9) Uani 1 1 d .
H2A H 0.9132 -1.2772 0.4876 0.122 Uiso 1 1 calc R
H2B H 0.9389 -1.3808 0.4695 0.122 Uiso 1 1 calc R
C3 C 0.7756(3) -1.2068(3) 0.46659(4) 0.0824(7) Uani 1 1 d .
H3A H 0.7004 -1.1609 0.4745 0.099 Uiso 1 1 calc R
H3B H 0.7262 -1.2644 0.4564 0.099 Uiso 1 1 calc R
C4 C 0.8639(3) -1.0614(3) 0.45895(3) 0.0773(7) Uani 1 1 d .
H4A H 0.9154 -1.0059 0.4691 0.093 Uiso 1 1 calc R
H4B H 0.9376 -1.1073 0.4508 0.093 Uiso 1 1 calc R
C5 C 0.7764(3) -0.9298(3) 0.44844(3) 0.0753(7) Uani 1 1 d .
H5A H 0.7045 -0.8813 0.4566 0.090 Uiso 1 1 calc R
H5B H 0.7230 -0.9853 0.4384 0.090 Uiso 1 1 calc R
C6 C 0.8673(2) -0.7871(3) 0.44048(3) 0.0698(6) Uani 1 1 d .
H6A H 0.9204 -0.7314 0.4505 0.084 Uiso 1 1 calc R
H6B H 0.9397 -0.8359 0.4324 0.084 Uiso 1 1 calc R
C7 C 0.7805(2) -0.6549(3) 0.42983(3) 0.0689(6) Uani 1 1 d .
H7A H 0.7089 -0.6051 0.4380 0.083 Uiso 1 1 calc R
H7B H 0.7267 -0.7106 0.4199 0.083 Uiso 1 1 calc R
C8 C 0.8723(2) -0.5140(3) 0.42177(3) 0.0670(6) Uani 1 1 d .
H8A H 0.9430 -0.5637 0.4135 0.080 Uiso 1 1 calc R
H8B H 0.9273 -0.4595 0.4317 0.080 Uiso 1 1 calc R
C9 C 0.7856(2) -0.3798(3) 0.41133(3) 0.0678(6) Uani 1 1 d .
H9A H 0.7137 -0.3314 0.4195 0.081 Uiso 1 1 calc R
H9B H 0.7323 -0.4337 0.4012 0.081 Uiso 1 1 calc R
C10 C 0.8784(2) -0.2375(3) 0.40365(3) 0.0653(6) Uani 1 1 d .
H10A H 0.9329 -0.1850 0.4138 0.078 Uiso 1 1 calc R
H10B H 0.9494 -0.2859 0.3953 0.078 Uiso 1 1 calc R
C11 C 0.7926(2) -0.1013(3) 0.39343(3) 0.0669(6) Uani 1 1 d .
H11A H 0.7192 -0.0555 0.4016 0.080 Uiso 1 1 calc R
H11B H 0.7409 -0.1529 0.3830 0.080 Uiso 1 1 calc R
C12 C 0.8858(2) 0.0437(3) 0.38638(3) 0.0613(6) Uani 1 1 d .
H12A H 0.9360 0.0967 0.3968 0.074 Uiso 1 1 calc R
H12B H 0.9604 -0.0023 0.3784 0.074 Uiso 1 1 calc R
C13 C 0.8003(2) 0.1784(3) 0.37585(3) 0.0623(6) Uani 1 1 d .
H13A H 0.7331 0.2330 0.3842 0.075 Uiso 1 1 calc R
H13 H 0.7416 0.1237 0.3662 0.075 Uiso 1 1 calc R
C14 C 0.8951(2) 0.3133(3) 0.36708(3) 0.0626(6) Uani 1 1 d .
H14A H 0.9504 0.3715 0.3768 0.075 Uiso 1 1 calc R
H14B H 0.9653 0.2582 0.3591 0.075 Uiso 1 1 calc R
C15 C 0.8098(2) 0.4437(3) 0.35582(3) 0.0634(6) Uani 1 1 d .
H15A H 0.7490 0.3849 0.3467 0.076 Uiso 1 1 calc R
H15B H 0.7448 0.5045 0.3640 0.076 Uiso 1 1 calc R
C16 C 0.9046(2) 0.5698(3) 0.34605(3) 0.0713(6) Uani 1 1 d .
H16A H 0.9737 0.5079 0.3386 0.086 Uiso 1 1 calc R
H16B H 0.9613 0.6324 0.3552 0.086 Uiso 1 1 calc R
C17 C 0.8241(2) 0.6952(3) 0.33386(3) 0.0615(6) Uani 1 1 d .
C18 C 0.8373(2) 0.8669(3) 0.33680(3) 0.0648(6) Uani 1 1 d .
H18 H 0.8954 0.9054 0.3466 0.078 Uiso 1 1 calc R
C19 C 0.7666(2) 0.9834(3) 0.32554(3) 0.0630(6) Uani 1 1 d .
H19 H 0.7793 1.0986 0.3278 0.076 Uiso 1 1 calc R
C20 C 0.6773(2) 0.9317(3) 0.31095(3) 0.0567(5) Uani 1 1 d .
C21 C 0.6648(3) 0.7592(3) 0.30766(3) 0.0692(6) Uani 1 1 d .
H21 H 0.6072 0.7208 0.2978 0.083 Uiso 1 1 calc R
C22 C 0.7371(3) 0.6439(3) 0.31890(3) 0.0706(6) Uani 1 1 d .
H22 H 0.7273 0.5287 0.3164 0.085 Uiso 1 1 calc R
C23 C 0.4932(2) 1.0329(3) 0.29101(3) 0.0618(6) Uani 1 1 d .
H23 H 0.4487 0.9273 0.2921 0.074 Uiso 1 1 calc R
C24 C 0.4234(2) 1.1594(3) 0.27899(3) 0.0563(5) Uani 1 1 d .
C25 C 0.4630(2) 1.3310(3) 0.28025(3) 0.0622(6) Uani 1 1 d .
H25 H 0.5329 1.3637 0.2891 0.075 Uiso 1 1 calc R
C26 C 0.4021(2) 1.4522(3) 0.26887(3) 0.0614(6) Uani 1 1 d .
H26 H 0.4291 1.5656 0.2699 0.074 Uiso 1 1 calc R
C27 C 0.2984(2) 1.3994(2) 0.25568(3) 0.0539(5) Uani 1 1 d .
C28 C 0.2563(2) 1.2283(2) 0.25391(3) 0.0513(5) Uani 1 1 d .
C29 C 0.3187(2) 1.1096(3) 0.26591(3) 0.0559(5) Uani 1 1 d .
H29 H 0.2903 0.9966 0.2651 0.067 Uiso 1 1 calc R
C30 C 0.1292(2) 1.3889(2) 0.23271(3) 0.0534(5) Uani 1 1 d .
C31 C 0.0307(3) 1.4280(3) 0.21849(3) 0.0645(6) Uani 1 1 d .
H31 H 0.0150 1.5399 0.2149 0.077 Uiso 1 1 calc R
C32 C -0.0429(2) 1.2979(3) 0.20985(3) 0.0631(6) Uani 1 1 d .
H32 H -0.1080 1.3224 0.2002 0.076 Uiso 1 1 calc R
C33 C -0.0224(2) 1.1280(3) 0.21526(3) 0.0554(5) Uani 1 1 d .
C34 C 0.0715(2) 1.0921(3) 0.23001(3) 0.0558(5) Uani 1 1 d .
H34 H 0.0831 0.9807 0.2340 0.067 Uiso 1 1 calc R
C35 C 0.1485(2) 1.2207(2) 0.23892(3) 0.0519(5) Uani 1 1 d .
C36 C -0.0941(2) 0.9895(3) 0.20525(3) 0.0603(5) Uani 1 1 d .
H36 H -0.0835 0.8803 0.2099 0.072 Uiso 1 1 calc R
C37 C -0.2256(2) 0.8649(3) 0.18107(3) 0.0566(5) Uani 1 1 d .
C38 C -0.1481(2) 0.7146(3) 0.17934(3) 0.0660(6) Uani 1 1 d .
H38 H -0.0557 0.7040 0.1850 0.079 Uiso 1 1 calc R
C39 C -0.2062(2) 0.5802(3) 0.16940(3) 0.0674(6) Uani 1 1 d .
H39 H -0.1522 0.4803 0.1686 0.081 Uiso 1 1 calc R
C40 C -0.3420(2) 0.5901(3) 0.16066(3) 0.0602(5) Uani 1 1 d .
C41 C -0.4170(2) 0.7416(3) 0.16236(3) 0.0689(6) Uani 1 1 d .
H41 H -0.5091 0.7522 0.1567 0.083 Uiso 1 1 calc R
C42 C -0.3610(2) 0.8770(3) 0.17210(3) 0.0665(6) Uani 1 1 d .
H42 H -0.4144 0.9774 0.1727 0.080 Uiso 1 1 calc R
C43 C -0.4100(2) 0.4455(3) 0.14987(3) 0.0757(7) Uani 1 1 d .
H43A H -0.4795 0.3890 0.1578 0.091 Uiso 1 1 calc R
H43B H -0.4658 0.4934 0.1396 0.091 Uiso 1 1 calc R
C44 C -0.3092(2) 0.3132(3) 0.14232(3) 0.0674(6) Uani 1 1 d .
H44A H -0.2579 0.2573 0.1525 0.081 Uiso 1 1 calc R
H44B H -0.2362 0.3677 0.1348 0.081 Uiso 1 1 calc R
C45 C -0.3911(2) 0.1810(3) 0.13082(3) 0.0694(6) Uani 1 1 d .
H45A H -0.4667 0.1307 0.1383 0.083 Uiso 1 1 calc R
H45B H -0.4400 0.2377 0.1205 0.083 Uiso 1 1 calc R
C46 C -0.2960(2) 0.0406(3) 0.12332(3) 0.0690(6) Uani 1 1 d .
H46A H -0.2216 0.0903 0.1156 0.083 Uiso 1 1 calc R
H46B H -0.2458 -0.0153 0.1336 0.083 Uiso 1 1 calc R
C47 C -0.3807(2) -0.0906(3) 0.11223(3) 0.0705(6) Uani 1 1 d .
H47A H -0.4570 -0.1374 0.1199 0.085 Uiso 1 1 calc R
H47B H -0.4288 -0.0346 0.1018 0.085 Uiso 1 1 calc R
C48 C -0.2887(2) -0.2349(3) 0.10501(3) 0.0708(6) Uani 1 1 d .
H48A H -0.2398 -0.2905 0.1154 0.085 Uiso 1 1 calc R
H48B H -0.2131 -0.1885 0.0972 0.085 Uiso 1 1 calc R
C49 C -0.3754(2) -0.3669(3) 0.09404(3) 0.0713(6) Uani 1 1 d .
H49A H -0.4501 -0.4144 0.1019 0.086 Uiso 1 1 calc R
H49B H -0.4255 -0.3109 0.0838 0.086 Uiso 1 1 calc R
C50 C -0.2837(2) -0.5102(3) 0.08654(3) 0.0698(6) Uani 1 1 d .
H50A H -0.2337 -0.5665 0.0968 0.084 Uiso 1 1 calc R
H50B H -0.2090 -0.4628 0.0787 0.084 Uiso 1 1 calc R
C51 C -0.3708(2) -0.6411(3) 0.07561(3) 0.0724(6) Uani 1 1 d .
H51A H -0.4447 -0.6895 0.0835 0.087 Uiso 1 1 calc R
H51B H -0.4218 -0.5845 0.0655 0.087 Uiso 1 1 calc R
C52 C -0.2789(2) -0.7835(3) 0.06787(3) 0.0722(6) Uani 1 1 d .
H52A H -0.2048 -0.7349 0.0600 0.087 Uiso 1 1 calc R
H52B H -0.2280 -0.8401 0.0780 0.087 Uiso 1 1 calc R
C53 C -0.3653(2) -0.9142(3) 0.05691(4) 0.0752(7) Uani 1 1 d .
H53A H -0.4396 -0.9623 0.0648 0.090 Uiso 1 1 calc R
H53B H -0.4159 -0.8575 0.0467 0.090 Uiso 1 1 calc R
C54 C -0.2745(3) -1.0568(3) 0.04922(4) 0.0765(7) Uani 1 1 d .
H54A H -0.2231 -1.1128 0.0594 0.092 Uiso 1 1 calc R
H54B H -0.2007 -1.0087 0.0413 0.092 Uiso 1 1 calc R
C55 C -0.3611(3) -1.1882(3) 0.03841(4) 0.0801(7) Uani 1 1 d .
H55A H -0.4361 -1.2345 0.0463 0.096 Uiso 1 1 calc R
H55B H -0.4109 -1.1323 0.0281 0.096 Uiso 1 1 calc R
C56 C -0.2716(3) -1.3328(3) 0.03097(3) 0.0800(7) Uani 1 1 d .
H56A H -0.1951 -1.2865 0.0233 0.096 Uiso 1 1 calc R
H56B H -0.2237 -1.3907 0.0413 0.096 Uiso 1 1 calc R
C57 C -0.3581(3) -1.4601(4) 0.01988(4) 0.1009(9) Uani 1 1 d .
H57A H -0.4058 -1.4020 0.0096 0.121 Uiso 1 1 calc R
H57B H -0.4348 -1.5059 0.0276 0.121 Uiso 1 1 calc R
C58 C -0.2695(4) -1.6053(4) 0.01244(5) 0.1196(12) Uani 1 1 d .
H58A H -0.1910 -1.5617 0.0051 0.144 Uiso 1 1 calc R
H58B H -0.3319 -1.6764 0.0049 0.144 Uiso 1 1 calc R
H58C H -0.2290 -1.6703 0.0225 0.144 Uiso 1 1 calc R
C59 C 0.2262(3) 1.6781(3) 0.24108(3) 0.0700(6) Uani 1 1 d .
H59A H 0.2139 1.7090 0.2283 0.084 Uiso 1 1 calc R
H59B H 0.3195 1.7188 0.2456 0.084 Uiso 1 1 calc R
H59C H 0.1487 1.7276 0.2481 0.084 Uiso 1 1 calc R
N1 N 0.6113(2) 1.0607(2) 0.29995(2) 0.0620(5) Uani 1 1 d .
N2 N 0.22092(19) 1.4945(2) 0.24282(2) 0.0585(5) Uani 1 1 d .
N3 N -0.16990(19) 1.0092(2) 0.19054(2) 0.0611(5) Uani 1 1 d .

loop_
_atom_site_aniso_label
_atom_site_aniso_U_11
_atom_site_aniso_U_22
_atom_site_aniso_U_33
_atom_site_aniso_U_23
_atom_site_aniso_U_13
_atom_site_aniso_U_12
C1 0.172(3) 0.090(2) 0.129(3) 0.037(2) 0.006(2) -0.021(2)
C2 0.114(2) 0.083(2) 0.109(2) 0.0340(17) 0.0029(18) 0.0002(17)
C3 0.0866(18) 0.0698(16) 0.0911(18) 0.0142(14) 0.0074(14) -0.0032(14)
C4 0.0743(16) 0.0720(16) 0.0858(17) 0.0188(14) 0.0056(13) 0.0017(13)
C5 0.0670(15) 0.0714(16) 0.0877(17) 0.0179(13) 0.0022(12) -0.0002(12)
C6 0.0636(14) 0.0671(15) 0.0786(15) 0.0150(12) 0.0027(11) 0.0018(11)
C7 0.0580(13) 0.0679(15) 0.0807(15) 0.0155(12) -0.0004(11) 0.0010(11)
C8 0.0578(13) 0.0667(14) 0.0764(14) 0.0149(12) 0.0020(11) 0.0029(11)
C9 0.0575(13) 0.0689(15) 0.0767(15) 0.0158(12) -0.0028(11) 0.0012(11)
C10 0.0571(13) 0.0666(14) 0.0721(14) 0.0131(12) -0.0018(11) 0.0029(11)
C11 0.0567(13) 0.0695(15) 0.0740(14) 0.0153(12) -0.0063(11) -0.0001(11)
C12 0.0549(12) 0.0651(14) 0.0637(13) 0.0102(11) -0.0063(10) -0.0011(10)
C13 0.0567(13) 0.0637(14) 0.0662(13) 0.0102(11) -0.0056(10) 0.0017(11)
C14 0.0552(12) 0.0677(14) 0.0648(13) 0.0088(11) -0.0034(10) 0.0020(11)
C15 0.0567(13) 0.0658(14) 0.0675(13) 0.0121(11) -0.0052(10) 0.0015(11)
C16 0.0572(13) 0.0792(16) 0.0773(15) 0.0208(13) -0.0038(11) -0.0013(12)
C17 0.0515(12) 0.0741(16) 0.0590(13) 0.0148(11) 0.0001(10) -0.0035(11)
C18 0.0584(13) 0.0768(16) 0.0590(13) 0.0049(12) -0.0064(10) -0.0080(12)
C19 0.0663(14) 0.0608(14) 0.0616(13) 0.0007(11) -0.0040(11) -0.0047(11)
C20 0.0576(13) 0.0605(14) 0.0517(12) 0.0068(10) -0.0001(9) -0.0026(10)
C21 0.0796(16) 0.0653(15) 0.0621(13) 0.0026(12) -0.0172(11) -0.0043(12)
C22 0.0759(15) 0.0579(14) 0.0776(15) 0.0084(12) -0.0113(12) -0.0035(12)
C23 0.0688(15) 0.0564(13) 0.0600(13) 0.0065(11) -0.0013(11) 0.0005(11)
C24 0.0634(13) 0.0535(13) 0.0521(11) 0.0017(10) 0.0006(10) 0.0027(10)
C25 0.0660(14) 0.0590(14) 0.0614(13) -0.0053(11) -0.0013(10) -0.0005(11)
C26 0.0697(14) 0.0458(12) 0.0687(13) -0.0052(11) 0.0038(11) -0.0015(11)
C27 0.0649(13) 0.0436(12) 0.0534(11) 0.0002(9) 0.0081(10) 0.0058(10)
C28 0.0625(12) 0.0421(11) 0.0493(11) -0.0007(9) 0.0035(9) 0.0056(9)
C29 0.0697(14) 0.0413(11) 0.0565(12) 0.0038(9) 0.0013(10) 0.0033(10)
C30 0.0645(13) 0.0429(11) 0.0531(11) 0.0024(9) 0.0055(10) 0.0095(10)
C31 0.0832(16) 0.0449(12) 0.0655(13) 0.0086(11) 0.0012(11) 0.0156(11)
C32 0.0736(15) 0.0595(14) 0.0560(12) 0.0057(11) -0.0027(10) 0.0151(11)
C33 0.0670(13) 0.0489(12) 0.0502(11) 0.0026(9) 0.0022(10) 0.0087(10)
C34 0.0727(14) 0.0406(11) 0.0542(12) 0.0031(9) 0.0009(10) 0.0098(10)
C35 0.0665(13) 0.0404(11) 0.0491(11) 0.0028(9) 0.0049(9) 0.0106(10)
C36 0.0692(14) 0.0573(13) 0.0544(12) 0.0024(10) 0.0010(11) 0.0067(11)
C37 0.0612(13) 0.0590(13) 0.0497(11) 0.0006(10) 0.0007(10) 0.0050(10)
C38 0.0603(13) 0.0736(16) 0.0635(13) -0.0075(12) -0.0119(10) 0.0138(12)
C39 0.0669(14) 0.0650(14) 0.0700(14) -0.0101(12) -0.0056(11) 0.0163(12)
C40 0.0556(13) 0.0647(14) 0.0605(12) -0.0047(11) 0.0039(10) 0.0072(11)
C41 0.0577(13) 0.0741(16) 0.0743(15) -0.0057(13) -0.0105(11) 0.0098(12)
C42 0.0655(14) 0.0636(14) 0.0701(14) 0.0014(12) -0.0043(11) 0.0168(11)
C43 0.0615(14) 0.0780(16) 0.0877(17) -0.0209(14) -0.0001(12) 0.0051(12)
C44 0.0595(13) 0.0659(15) 0.0770(15) -0.0102(12) 0.0035(11) -0.0024(11)
C45 0.0582(13) 0.0703(15) 0.0796(15) -0.0121(12) -0.0014(11) 0.0015(11)
C46 0.0575(13) 0.0687(15) 0.0807(15) -0.0158(12) 0.0015(11) -0.0036(11)
C47 0.0567(13) 0.0715(15) 0.0832(16) -0.0163(13) -0.0030(11) -0.0012(11)
C48 0.0566(13) 0.0691(15) 0.0865(16) -0.0179(13) -0.0005(11) -0.0025(11)
C49 0.0553(13) 0.0713(15) 0.0870(16) -0.0167(13) -0.0033(11) -0.0026(11)
C50 0.0559(13) 0.0681(15) 0.0854(16) -0.0156(13) -0.0011(11) -0.0039(11)
C51 0.0588(14) 0.0720(15) 0.0864(16) -0.0195(13) -0.0014(12) -0.0028(12)
C52 0.0588(13) 0.0719(16) 0.0859(16) -0.0193(13) -0.0007(12) -0.0036(12)
C53 0.0618(14) 0.0742(16) 0.0895(17) -0.0222(14) -0.0007(12) -0.0037(12)
C54 0.0642(14) 0.0754(16) 0.0899(17) -0.0225(14) -0.0004(12) -0.0028(12)
C55 0.0717(16) 0.0803(17) 0.0883(17) -0.0257(14) -0.0023(13) 0.0003(13)
C56 0.0779(16) 0.0800(17) 0.0820(16) -0.0201(14) -0.0048(13) 0.0044(14)
C57 0.099(2) 0.092(2) 0.110(2) -0.0422(18) -0.0154(17) 0.0088(17)
C58 0.140(3) 0.098(2) 0.120(2) -0.042(2) -0.019(2) 0.022(2)
C59 0.0861(17) 0.0399(12) 0.0845(16) 0.0054(11) 0.0118(13) 0.0036(11)
N1 0.0685(12) 0.0619(11) 0.0554(10) 0.0053(9) -0.0041(9) -0.0005(9)
N2 0.0748(12) 0.0374(9) 0.0635(10) 0.0034(8) 0.0054(9) 0.0066(8)
N3 0.0671(11) 0.0608(11) 0.0552(10) 0.0016(9) -0.0021(9) 0.0063(9)

loop_
_atom_type_symbol
_atom_type_description
_atom_type_scat_dispersion_real
_atom_type_scat_dispersion_imag
_atom_type_scat_source
C C 0.0181 0.0091 'International Tables Vol C Tables 4.2.6.8 and 6.1.1.4'
H H 0.0000 0.0000 'International Tables Vol C Tables 4.2.6.8 and 6.1.1.4'
N N 0.0311 0.0180 'International Tables Vol C Tables 4.2.6.8 and 6.1.1.4'

loop_
_geom_angle_atom_site_label_1
_geom_angle_atom_site_label_2
_geom_angle_atom_site_label_3
_geom_angle
C3 C2 C1 114.7(3)
C2 C3 C4 114.9(2)
C5 C4 C3 115.5(2)
C4 C5 C6 114.68(19)
C7 C6 C5 115.06(19)
C6 C7 C8 114.69(18)
C7 C8 C9 114.88(18)
C8 C9 C10 114.40(18)
C11 C10 C9 114.85(18)
C10 C11 C12 114.44(17)
C13 C12 C11 114.42(17)
C12 C13 C14 114.38(17)
C15 C14 C13 114.35(17)
C16 C15 C14 114.26(18)
C15 C16 C17 115.77(18)
C18 C17 C22 117.0(2)
C18 C17 C16 121.0(2)
C22 C17 C16 121.9(2)
C17 C18 C19 121.7(2)
C18 C19 C20 121.1(2)
C19 C20 C21 117.8(2)
C19 C20 N1 117.0(2)
C21 C20 N1 125.13(19)
C22 C21 C20 120.6(2)
C21 C22 C17 121.8(2)
N1 C23 C24 122.9(2)
C29 C24 C25 119.29(19)
C29 C24 C23 119.90(19)
C25 C24 C23 120.8(2)
C26 C25 C24 122.2(2)
C25 C26 C27 117.6(2)
N2 C27 C26 129.12(19)
N2 C27 C28 108.98(18)
C26 C27 C28 121.90(19)
C29 C28 C27 118.76(19)
C29 C28 C35 134.57(19)
C27 C28 C35 106.67(17)
C24 C29 C28 120.20(19)
N2 C30 C31 129.42(19)
N2 C30 C35 109.17(17)
C31 C30 C35 121.4(2)
C32 C31 C30 118.38(19)
C31 C32 C33 121.7(2)
C34 C33 C32 119.1(2)
C34 C33 C36 119.59(18)
C32 C33 C36 121.27(19)
C35 C34 C33 120.59(18)
C34 C35 C30 118.77(18)
C34 C35 C28 135.07(18)
C30 C35 C28 106.13(17)
N3 C36 C33 123.9(2)
C42 C37 C38 117.7(2)
C42 C37 N3 118.56(19)
C38 C37 N3 123.60(19)
C39 C38 C37 120.9(2)
C40 C39 C38 121.7(2)
C39 C40 C41 116.5(2)
C39 C40 C43 123.3(2)
C41 C40 C43 120.2(2)
C42 C41 C40 122.7(2)
C41 C42 C37 120.4(2)
C44 C43 C40 117.94(19)
C43 C44 C45 112.40(18)
C46 C45 C44 114.95(18)
C47 C46 C45 113.81(18)
C48 C47 C46 114.83(18)
C47 C48 C49 114.30(18)
C50 C49 C48 114.58(18)
C49 C50 C51 114.30(18)
C52 C51 C50 114.38(18)
C53 C52 C51 114.57(19)
C54 C53 C52 114.83(19)
C53 C54 C55 114.79(19)
C56 C55 C54 115.2(2)
C57 C56 C55 114.7(2)
C56 C57 C58 115.0(2)
C23 N1 C20 120.66(19)
C30 N2 C27 109.04(16)
C30 N2 C59 125.16(18)
C27 N2 C59 125.64(19)
C36 N3 C37 119.47(18)

loop_
_geom_bond_atom_site_label_1
_geom_bond_atom_site_label_2
_geom_bond_distance
C1 C2 1.512(4)
C2 C3 1.500(3)
C3 C4 1.511(3)
C4 C5 1.505(3)
C5 C6 1.516(3)
C6 C7 1.511(3)
C7 C8 1.514(3)
C8 C9 1.514(3)
C9 C10 1.516(3)
C10 C11 1.513(3)
C11 C12 1.517(3)
C12 C13 1.514(3)
C13 C14 1.517(3)
C14 C15 1.516(3)
C15 C16 1.502(3)
C16 C17 1.507(3)
C17 C18 1.376(3)
C17 C22 1.389(3)
C18 C19 1.379(3)
C19 C20 1.382(3)
C20 C21 1.386(3)
C20 N1 1.418(3)
C21 C22 1.379(3)
C23 N1 1.262(3)
C23 C24 1.462(3)
C24 C29 1.387(3)
C24 C25 1.403(3)
C25 C26 1.372(3)
C26 C27 1.394(3)
C27 N2 1.380(2)
C27 C28 1.407(3)
C28 C29 1.391(3)
C28 C35 1.451(3)
C30 N2 1.379(3)
C30 C31 1.387(3)
C30 C35 1.411(3)
C31 C32 1.370(3)
C32 C33 1.407(3)
C33 C34 1.384(3)
C33 C36 1.458(3)
C34 C35 1.384(3)
C36 N3 1.268(2)
C37 C42 1.385(3)
C37 C38 1.386(3)
C37 N3 1.417(3)
C38 C39 1.381(3)
C39 C40 1.379(3)
C40 C41 1.382(3)
C40 C43 1.508(3)
C41 C42 1.372(3)
C43 C44 1.499(3)
C44 C45 1.520(3)
C45 C46 1.513(3)
C46 C47 1.512(3)
C47 C48 1.512(3)
C48 C49 1.521(3)
C49 C50 1.512(3)
C50 C51 1.515(3)
C51 C52 1.514(3)
C52 C53 1.512(3)
C53 C54 1.508(3)
C54 C55 1.512(3)
C55 C56 1.506(3)
C56 C57 1.499(3)
C57 C58 1.507(4)
C59 N2 1.455(3)

loop_
_cod_related_entry_id
_cod_related_entry_database
_cod_related_entry_code
1 ChemSpider 30661480
